data_7054081
loop_
_publ_author_name
'Belhadj, Esmah'
'El-Ghayoury, Abdelkrim'
'Ripaud, Emilie'
'Zorina, Leokadiya'
'Allain, Magali'
'Batail, Patrick'
'Mazari, Miloud'
'Sall\'e, Marc'

_publ_section_title
;
 Terpyridine--tetrathiafulvalene hybrid ligands and their electroactive
 metal complexes
;
_journal_issue 5
_journal_name_full 'New Journal of Chemistry'
_journal_page_first 1427
_journal_paper_doi 10.1039/c3nj00041a
_journal_volume 37
_journal_year 2013
_chemical_formula_moiety 'C52 H44 N8 Ni O2 S16, 2(Cl O4), 0.5(H2 O)'
_chemical_formula_sum 'C52 H45 Cl2 N8 Ni O10.5 S16'
_chemical_formula_weight 1592.53
_chemical_name_systematic
;
?
;
_space_group_IT_number 2
_symmetry_cell_setting triclinic
_symmetry_space_group_name_Hall '-P 1'
_symmetry_space_group_name_H-M 'P -1'
_atom_sites_solution_hydrogens geom
_atom_sites_solution_primary direct
_atom_sites_solution_secondary difmap
_audit_creation_method SHELXL-97
_cell_angle_alpha 83.0(1)
_cell_angle_beta 88.3(1)
_cell_angle_gamma 77.74(9)
_cell_formula_units_Z 2
_cell_length_a 8.967(9)
_cell_length_b 17.79(1)
_cell_length_c 21.38(2)
_cell_measurement_reflns_used 5180
_cell_measurement_temperature 180(2)
_cell_measurement_theta_max 27.06
_cell_measurement_theta_min 2.13
_cell_volume 3308(5)
_computing_cell_refinement 'Dirax/lsq (Duisenberg & Schreurs, 1989-2000)'
_computing_data_collection 'Collect (Nonius BV, 1997-2000)'
_computing_data_reduction 'EvalCCD (Duisenberg & Schreurs 1990-2000)'
_computing_molecular_graphics 'DIAMOND 3.2i (Crystal Impact GbR 2005)'
_computing_publication_material 'WinGX publication routines (Farrugia, 1999)'
_computing_structure_refinement 'SHELXL-97 (Sheldrick, 1997)'
_computing_structure_solution 'SHELXS-97 (Sheldrick, 1997)'
_diffrn_ambient_temperature 180(2)
_diffrn_detector_area_resol_mean 9
_diffrn_measured_fraction_theta_full 0.982
_diffrn_measured_fraction_theta_max 0.967
_diffrn_measurement_device_type KappaCCD
_diffrn_measurement_method CCD
_diffrn_radiation_monochromator 'horizontally mounted graphite crystal'
_diffrn_radiation_source 'fine-focus sealed tube'
_diffrn_radiation_type MoK\a
_diffrn_radiation_wavelength 0.71073
_diffrn_reflns_av_R_equivalents 0.2350
_diffrn_reflns_av_sigmaI/netI 0.3547
_diffrn_reflns_limit_h_max 11
_diffrn_reflns_limit_h_min -11
_diffrn_reflns_limit_k_max 22
_diffrn_reflns_limit_k_min -22
_diffrn_reflns_limit_l_max 27
_diffrn_reflns_limit_l_min -27
_diffrn_reflns_number 49431
_diffrn_reflns_theta_full 26.00
_diffrn_reflns_theta_max 27.06
_diffrn_reflns_theta_min 2.13
_exptl_absorpt_coefficient_mu 0.941
_exptl_absorpt_correction_T_max 0.972
_exptl_absorpt_correction_T_min 0.700
_exptl_absorpt_correction_type multi-scan
_exptl_absorpt_process_details
;
'(SADABS (Sheldrick, Bruker, 2008))'
;
_exptl_crystal_colour yellow
_exptl_crystal_density_diffrn 1.600
_exptl_crystal_density_method 'not measured'
_exptl_crystal_description prism
_exptl_crystal_F_000 1630
_exptl_crystal_size_max 0.23
_exptl_crystal_size_mid 0.13
_exptl_crystal_size_min 0.03
_refine_diff_density_max 1.086
_refine_diff_density_min -0.856
_refine_diff_density_rms 0.136
_refine_ls_extinction_method none
_refine_ls_goodness_of_fit_ref 1.028
_refine_ls_hydrogen_treatment constr
_refine_ls_matrix_type full
_refine_ls_number_parameters 817
_refine_ls_number_reflns 14074
_refine_ls_number_restraints 0
_refine_ls_restrained_S_all 1.028
_refine_ls_R_factor_all 0.3442
_refine_ls_R_factor_gt 0.1152
_refine_ls_shift/su_max 0.000
_refine_ls_shift/su_mean 0.000
_refine_ls_structure_factor_coef Fsqd
_refine_ls_weighting_details 'calc w=1/[\s^2^(Fo^2^)+(0.1129P)^2^+12.0684P] where P=(Fo^2^+2Fc^2^)/3'
_refine_ls_weighting_scheme calc
_refine_ls_wR_factor_gt 0.2286
_refine_ls_wR_factor_ref 0.3306
_reflns_number_gt 4340
_reflns_number_total 14074
_reflns_threshold_expression >2sigma(I)
_cod_data_source_file c3nj00041a.txt
_cod_data_source_block '[{(MeS)3-TTF-SCH2CONH-Tpy}2Ni]*(ClO4)2*0.5(H2O)'
_cod_database_code 7054081

loop_
_symmetry_equiv_pos_as_xyz
'x, y, z'
'-x, -y, -z'

loop_
_atom_site_label
_atom_site_type_symbol
_atom_site_fract_x
_atom_site_fract_y
_atom_site_fract_z
_atom_site_U_iso_or_equiv
_atom_site_adp_type
_atom_site_occupancy
_atom_site_symmetry_multiplicity
_atom_site_calc_flag
_atom_site_refinement_flags
C1 C 0.7214(16) -0.3921(8) -0.2111(6) 0.053(4) Uani 1 1 d .
C2 C 0.7350(15) -0.3815(8) -0.2729(6) 0.048(4) Uani 1 1 d .
C3 C 0.8161(19) -0.3920(10) -0.3892(7) 0.067(4) Uani 1 1 d .
C4 C 0.6953(19) -0.3322(10) -0.3936(6) 0.064(4) Uani 1 1 d .
C5 C 1.1018(16) -0.4119(10) -0.4469(9) 0.086(5) Uani 1 1 d .
H5A H 1.0933 -0.3588 -0.4398 0.129 Uiso 1 1 calc R
H5B H 1.1608 -0.4216 -0.4843 0.129 Uiso 1 1 calc R
H5C H 1.1512 -0.4454 -0.4115 0.129 Uiso 1 1 calc R
C6 C 0.446(2) -0.2989(11) -0.4651(10) 0.123(8) Uani 1 1 d .
H6A H 0.4589 -0.3539 -0.4550 0.185 Uiso 1 1 calc R
H6B H 0.4053 -0.2838 -0.5069 0.185 Uiso 1 1 calc R
H6C H 0.3768 -0.2732 -0.4355 0.185 Uiso 1 1 calc R
C7 C 0.7318(19) -0.4453(10) -0.0912(6) 0.059(4) Uani 1 1 d .
C8 C 0.6211(17) -0.3799(9) -0.0963(6) 0.058(4) Uani 1 1 d .
C9 C 0.878(3) -0.5955(12) -0.0427(11) 0.165(12) Uani 1 1 d .
H9A H 0.8173 -0.6086 -0.0743 0.248 Uiso 1 1 calc R
H9B H 0.8848 -0.6334 -0.0063 0.248 Uiso 1 1 calc R
H9C H 0.9786 -0.5947 -0.0591 0.248 Uiso 1 1 calc R
C10 C 0.5738(16) -0.2552(8) -0.0308(6) 0.055(4) Uani 1 1 d .
H10A H 0.6795 -0.2666 -0.0175 0.066 Uiso 1 1 calc R
H10B H 0.5662 -0.2257 -0.0722 0.066 Uiso 1 1 calc R
C11 C 0.4727(16) -0.2093(9) 0.0161(6) 0.054(4) Uani 1 1 d .
C12 C 0.4529(14) -0.0895(7) 0.0666(5) 0.036(3) Uani 1 1 d .
C13 C 0.5371(12) -0.0372(7) 0.0810(5) 0.030(3) Uani 1 1 d .
H13 H 0.6269 -0.0335 0.0591 0.036 Uiso 1 1 calc R
C14 C 0.4883(13) 0.0095(7) 0.1279(5) 0.033(3) Uani 1 1 d .
C15 C 0.3113(13) -0.0909(7) 0.0958(5) 0.037(3) Uani 1 1 d .
H15 H 0.2492 -0.1230 0.0850 0.045 Uiso 1 1 calc R
C16 C 0.2687(12) -0.0411(7) 0.1422(5) 0.030(3) Uani 1 1 d .
C17 C 0.5683(12) 0.0633(7) 0.1523(5) 0.032(3) Uani 1 1 d .
C18 C 0.6929(13) 0.0887(8) 0.1211(5) 0.042(3) Uani 1 1 d .
H18 H 0.7280 0.0724 0.0826 0.051 Uiso 1 1 calc R
C19 C 0.7595(14) 0.1373(8) 0.1486(6) 0.052(4) Uani 1 1 d .
H19 H 0.8392 0.1559 0.1277 0.062 Uiso 1 1 calc R
C20 C 0.7142(14) 0.1605(8) 0.2067(5) 0.045(3) Uani 1 1 d .
H20 H 0.7654 0.1912 0.2266 0.054 Uiso 1 1 calc R
C21 C 0.5839(12) 0.1348(7) 0.2347(5) 0.036(3) Uani 1 1 d .
H21 H 0.5453 0.1522 0.2724 0.044 Uiso 1 1 calc R
C22 C 0.1278(13) -0.0417(7) 0.1818(5) 0.035(3) Uani 1 1 d .
C23 C 0.0154(13) -0.0776(8) 0.1698(6) 0.046(3) Uani 1 1 d .
H23 H 0.0201 -0.1030 0.1340 0.055 Uiso 1 1 calc R
C24 C -0.1077(14) -0.0767(8) 0.2111(6) 0.052(4) Uani 1 1 d .
H24 H -0.1843 -0.1027 0.2044 0.063 Uiso 1 1 calc R
C25 C -0.1126(13) -0.0360(8) 0.2620(5) 0.041(3) Uani 1 1 d .
H25 H -0.1932 -0.0345 0.2906 0.049 Uiso 1 1 calc R
C26 C 0.0014(13) 0.0023(7) 0.2707(5) 0.041(3) Uani 1 1 d .
H26 H -0.0059 0.0313 0.3045 0.049 Uiso 1 1 calc R
C27 C 0.0539(14) 0.3440(8) 0.6947(7) 0.053(4) Uani 1 1 d .
C28 C 0.1665(16) 0.3817(7) 0.6970(7) 0.056(4) Uani 1 1 d .
C29 C 0.3855(18) 0.4544(9) 0.6749(8) 0.068(4) Uani 1 1 d .
C30 C 0.3365(18) 0.4681(9) 0.7339(8) 0.074(5) Uani 1 1 d .
C31 C 0.631(2) 0.4355(11) 0.6067(12) 0.135(10) Uani 1 1 d .
H31A H 0.6242 0.3876 0.6315 0.202 Uiso 1 1 calc R
H31B H 0.7317 0.4449 0.6101 0.202 Uiso 1 1 calc R
H31C H 0.6100 0.4325 0.5634 0.202 Uiso 1 1 calc R
C32 C 0.356(3) 0.4997(14) 0.8557(9) 0.124(8) Uani 1 1 d .
H32A H 0.2554 0.4886 0.8563 0.186 Uiso 1 1 calc R
H32B H 0.3565 0.5403 0.8813 0.186 Uiso 1 1 calc R
H32C H 0.4277 0.4539 0.8720 0.186 Uiso 1 1 calc R
C33 C -0.1275(15) 0.2593(8) 0.6636(7) 0.057(4) Uani 1 1 d .
C34 C -0.1703(15) 0.2733(8) 0.7238(7) 0.058(4) Uani 1 1 d .
C35 C -0.377(3) 0.3104(14) 0.8148(12) 0.173(12) Uani 1 1 d .
H35A H -0.4132 0.3585 0.7890 0.260 Uiso 1 1 calc R
H35B H -0.2955 0.3154 0.8410 0.260 Uiso 1 1 calc R
H35C H -0.4592 0.2973 0.8409 0.260 Uiso 1 1 calc R
C36 C -0.0684(15) 0.1391(8) 0.5910(6) 0.054(4) Uani 1 1 d .
H36A H 0.0118 0.1259 0.6224 0.065 Uiso 1 1 calc R
H36B H -0.1032 0.0921 0.5862 0.065 Uiso 1 1 calc R
C37 C 0.0000(15) 0.1666(9) 0.5285(6) 0.040(3) Uani 1 1 d .
C38 C 0.1715(13) 0.1056(7) 0.4476(5) 0.030(3) Uani 1 1 d .
C39 C 0.2774(13) 0.0395(8) 0.4382(5) 0.038(3) Uani 1 1 d .
H39 H 0.3162 0.0036 0.4723 0.046 Uiso 1 1 calc R
C40 C 0.3256(12) 0.0271(7) 0.3774(5) 0.030(3) Uani 1 1 d .
C41 C 0.1202(13) 0.1605(7) 0.3975(5) 0.034(3) Uani 1 1 d .
H41 H 0.0527 0.2065 0.4037 0.041 Uiso 1 1 calc R
C42 C 0.1723(12) 0.1451(7) 0.3371(5) 0.026(3) Uani 1 1 d .
C43 C 0.4317(12) -0.0450(7) 0.3595(5) 0.029(3) Uani 1 1 d .
C44 C 0.5170(14) -0.0998(7) 0.4029(6) 0.041(3) Uani 1 1 d .
H44 H 0.5119 -0.0940 0.4456 0.049 Uiso 1 1 calc R
C45 C 0.6100(14) -0.1633(8) 0.3811(6) 0.045(3) Uani 1 1 d .
H45 H 0.6680 -0.2017 0.4092 0.054 Uiso 1 1 calc R
C46 C 0.6167(15) -0.1696(8) 0.3171(6) 0.045(3) Uani 1 1 d .
H46 H 0.6782 -0.2123 0.3016 0.054 Uiso 1 1 calc R
C47 C 0.5301(13) -0.1113(7) 0.2770(6) 0.038(3) Uani 1 1 d .
H47 H 0.5343 -0.1158 0.2341 0.046 Uiso 1 1 calc R
C48 C 0.1169(12) 0.1936(7) 0.2778(5) 0.031(3) Uani 1 1 d .
C49 C 0.0164(14) 0.2635(8) 0.2750(6) 0.041(3) Uani 1 1 d .
H49 H -0.0222 0.2824 0.3122 0.049 Uiso 1 1 calc R
C50 C -0.0287(15) 0.3064(7) 0.2180(6) 0.047(3) Uani 1 1 d .
H50 H -0.0935 0.3549 0.2168 0.056 Uiso 1 1 calc R
C51 C 0.0239(16) 0.2763(8) 0.1622(6) 0.052(4) Uani 1 1 d .
H51 H -0.0073 0.3027 0.1229 0.063 Uiso 1 1 calc R
C52 C 0.1258(14) 0.2044(8) 0.1682(5) 0.045(4) Uani 1 1 d .
H52 H 0.1625 0.1838 0.1314 0.054 Uiso 1 1 calc R
N1 N 0.5123(12) -0.1392(6) 0.0222(4) 0.047(3) Uani 1 1 d .
H1 H 0.5794 -0.1252 -0.0037 0.057 Uiso 1 1 calc R
N2 N 0.3522(10) 0.0064(5) 0.1578(4) 0.030(2) Uani 1 1 d .
N3 N 0.5174(10) 0.0875(6) 0.2086(4) 0.033(2) Uani 1 1 d .
N4 N 0.1218(10) -0.0005(5) 0.2328(4) 0.028(2) Uani 1 1 d .
N5 N 0.1132(11) 0.1104(6) 0.5086(4) 0.040(3) Uani 1 1 d .
H5 H 0.1534 0.0737 0.5369 0.048 Uiso 1 1 calc R
N6 N 0.2736(10) 0.0796(6) 0.3277(4) 0.029(2) Uani 1 1 d .
N7 N 0.4404(9) -0.0485(5) 0.2966(4) 0.025(2) Uani 1 1 d .
N8 N 0.1748(10) 0.1627(5) 0.2238(4) 0.029(2) Uani 1 1 d .
O1 O 0.3702(13) -0.2329(6) 0.0447(5) 0.078(3) Uani 1 1 d .
O2 O -0.0397(11) 0.2304(6) 0.5018(4) 0.059(3) Uani 1 1 d .
O3 O 0.2587(16) -0.1212(7) -0.4694(5) 0.102(4) Uani 1 1 d .
O4 O 0.3851(19) -0.0739(12) -0.3958(8) 0.184(9) Uani 1 1 d .
O5 O 0.1272(16) -0.0360(8) -0.4111(6) 0.120(5) Uani 1 1 d .
O6 O 0.2242(10) -0.1558(6) -0.3607(4) 0.059(3) Uani 1 1 d .
O7 O -0.0179(15) -0.2266(7) -0.0231(5) 0.105(4) Uani 1 1 d .
O8 O 0.0448(13) -0.1114(8) -0.0060(6) 0.106(4) Uani 1 1 d .
O9 O -0.2063(9) -0.1118(6) -0.0352(4) 0.053(2) Uani 1 1 d .
O10 O -0.1136(13) -0.1667(7) 0.0653(4) 0.092(4) Uani 1 1 d .
O11 O 0.699(3) -0.2230(14) 0.1613(11) 0.094(7) Uani 0.50 1 d P
S1 S 0.8277(5) -0.4693(2) -0.16145(18) 0.0653(11) Uani 1 1 d .
S2 S 0.5789(5) -0.3295(2) -0.17125(18) 0.0649(11) Uani 1 1 d .
S3 S 0.8766(4) -0.4403(2) -0.31553(18) 0.0620(11) Uani 1 1 d .
S4 S 0.6142(5) -0.3072(2) -0.32146(17) 0.0605(11) Uani 1 1 d .
S5 S 0.9152(5) -0.4300(4) -0.4562(2) 0.0960(17) Uani 1 1 d .
S6 S 0.6221(6) -0.2728(4) -0.4614(2) 0.1040(18) Uani 1 1 d .
S7 S 0.7901(8) -0.5005(4) -0.0206(2) 0.125(2) Uani 1 1 d .
S8 S 0.5069(5) -0.3447(2) -0.0330(2) 0.0722(13) Uani 1 1 d .
S9 S 0.0112(4) 0.3051(2) 0.62573(17) 0.0586(11) Uani 1 1 d .
S10 S -0.0693(6) 0.3318(3) 0.7584(2) 0.0961(18) Uani 1 1 d .
S11 S 0.2912(5) 0.3965(2) 0.63522(19) 0.0671(12) Uani 1 1 d .
S12 S 0.1939(5) 0.4204(3) 0.7665(2) 0.0729(13) Uani 1 1 d .
S13 S 0.5071(7) 0.5058(4) 0.6323(3) 0.132(3) Uani 1 1 d .
S14 S 0.4060(6) 0.5292(3) 0.7777(3) 0.0968(17) Uani 1 1 d .
S15 S -0.3119(6) 0.2380(3) 0.7672(3) 0.114(2) Uani 1 1 d .
S16 S -0.2265(4) 0.2079(2) 0.62075(17) 0.0566(11) Uani 1 1 d .
Cl1 Cl 0.2555(4) -0.0972(2) -0.40750(14) 0.0469(9) Uani 1 1 d .
Cl2 Cl -0.0720(4) -0.1532(2) 0.00009(15) 0.0572(10) Uani 1 1 d .
Ni1 Ni 0.31279(16) 0.05059(9) 0.24024(6) 0.0287(4) Uani 1 1 d .

loop_
_atom_site_aniso_label
_atom_site_aniso_U_11
_atom_site_aniso_U_22
_atom_site_aniso_U_33
_atom_site_aniso_U_23
_atom_site_aniso_U_13
_atom_site_aniso_U_12
C1 0.060(9) 0.062(10) 0.039(8) -0.021(7) 0.007(7) -0.012(8)
C2 0.053(8) 0.056(10) 0.046(8) -0.025(7) -0.004(7) -0.022(7)
C3 0.076(11) 0.085(13) 0.044(9) -0.010(9) 0.014(8) -0.024(10)
C4 0.079(11) 0.077(12) 0.043(8) -0.015(8) -0.007(8) -0.029(10)
C5 0.053(10) 0.073(13) 0.126(16) -0.006(11) 0.016(10) -0.006(9)
C6 0.147(19) 0.094(15) 0.129(17) -0.019(13) -0.093(16) -0.011(14)
C7 0.085(11) 0.074(12) 0.023(7) -0.016(7) 0.003(7) -0.020(10)
C8 0.068(10) 0.067(11) 0.049(9) -0.037(8) 0.007(8) -0.018(9)
C9 0.25(3) 0.079(16) 0.116(18) 0.014(14) 0.065(19) 0.060(18)
C10 0.059(9) 0.057(10) 0.054(9) -0.031(7) 0.010(7) -0.012(7)
C11 0.055(9) 0.066(11) 0.048(8) -0.041(8) 0.020(7) -0.015(8)
C12 0.056(8) 0.035(8) 0.021(6) -0.016(5) 0.010(6) -0.007(6)
C13 0.023(6) 0.047(8) 0.021(6) -0.012(5) 0.014(5) -0.010(6)
C14 0.042(7) 0.040(8) 0.019(6) -0.001(5) 0.009(5) -0.017(6)
C15 0.046(8) 0.054(9) 0.019(6) -0.022(6) 0.001(6) -0.017(6)
C16 0.030(6) 0.039(8) 0.022(6) 0.002(5) 0.010(5) -0.009(6)
C17 0.024(6) 0.053(8) 0.017(6) -0.011(5) -0.001(5) -0.004(6)
C18 0.032(7) 0.080(10) 0.028(6) -0.026(6) 0.017(5) -0.035(7)
C19 0.042(8) 0.073(11) 0.050(8) -0.013(7) 0.014(7) -0.034(8)
C20 0.045(8) 0.069(10) 0.027(7) -0.015(6) -0.007(6) -0.016(7)
C21 0.033(7) 0.059(9) 0.028(6) -0.028(6) 0.006(5) -0.022(6)
C22 0.030(7) 0.048(8) 0.030(7) -0.020(6) -0.001(5) -0.003(6)
C23 0.040(8) 0.059(10) 0.046(8) -0.026(7) 0.015(6) -0.018(7)
C24 0.027(7) 0.077(11) 0.063(9) -0.023(8) 0.015(7) -0.027(7)
C25 0.028(7) 0.069(10) 0.025(6) 0.005(6) 0.003(5) -0.014(7)
C26 0.037(7) 0.063(10) 0.032(7) -0.015(6) 0.015(6) -0.028(7)
C27 0.041(8) 0.057(10) 0.068(9) -0.029(8) 0.024(7) -0.018(7)
C28 0.056(9) 0.032(8) 0.082(10) -0.014(7) 0.024(8) -0.017(7)
C29 0.079(11) 0.068(11) 0.066(10) -0.021(9) 0.011(9) -0.026(9)
C30 0.066(11) 0.074(12) 0.086(12) -0.007(10) 0.012(9) -0.030(9)
C31 0.090(14) 0.071(14) 0.25(3) -0.048(16) 0.102(17) -0.023(12)
C32 0.142(19) 0.16(2) 0.094(15) -0.054(15) -0.007(14) -0.066(17)
C33 0.044(8) 0.069(10) 0.070(10) -0.042(8) 0.031(7) -0.025(7)
C34 0.053(9) 0.063(10) 0.063(9) -0.044(8) 0.030(7) -0.009(7)
C35 0.18(2) 0.14(2) 0.19(3) -0.014(19) 0.15(2) -0.023(18)
C36 0.061(9) 0.071(11) 0.038(8) -0.028(7) 0.025(7) -0.023(8)
C37 0.046(8) 0.041(9) 0.036(7) -0.009(7) 0.004(6) -0.012(7)
C38 0.040(7) 0.036(8) 0.016(6) -0.010(5) 0.003(5) -0.009(6)
C39 0.032(7) 0.064(10) 0.023(6) -0.008(6) -0.001(5) -0.020(7)
C40 0.033(7) 0.049(8) 0.014(6) -0.011(6) 0.001(5) -0.017(6)
C41 0.042(7) 0.056(9) 0.017(6) -0.021(6) 0.020(5) -0.031(6)
C42 0.022(6) 0.033(7) 0.026(6) -0.005(5) -0.005(5) -0.010(6)
C43 0.024(6) 0.041(8) 0.029(6) -0.016(6) 0.016(5) -0.016(6)
C44 0.047(8) 0.048(9) 0.027(7) -0.006(6) 0.000(6) -0.007(7)
C45 0.038(7) 0.057(10) 0.041(8) -0.006(7) 0.010(6) -0.010(7)
C46 0.050(8) 0.037(9) 0.055(9) -0.024(7) 0.022(7) -0.015(7)
C47 0.028(7) 0.026(8) 0.060(8) -0.016(7) 0.010(6) 0.000(6)
C48 0.024(6) 0.046(8) 0.025(6) -0.010(6) -0.005(5) -0.007(6)
C49 0.048(8) 0.047(9) 0.030(7) -0.010(6) 0.002(6) -0.011(7)
C50 0.063(9) 0.030(8) 0.050(8) -0.013(7) 0.003(7) -0.010(7)
C51 0.065(10) 0.047(10) 0.039(8) 0.006(7) 0.009(7) -0.007(8)
C52 0.042(8) 0.075(11) 0.021(7) -0.018(7) 0.005(6) -0.012(8)
N1 0.062(7) 0.054(8) 0.034(6) -0.019(5) 0.016(5) -0.023(6)
N2 0.025(5) 0.044(6) 0.028(5) -0.018(5) 0.007(4) -0.014(5)
N3 0.035(6) 0.050(7) 0.015(5) -0.008(4) 0.006(4) -0.012(5)
N4 0.027(5) 0.038(6) 0.021(5) -0.004(4) 0.011(4) -0.016(4)
N5 0.052(7) 0.055(7) 0.010(5) -0.004(5) 0.010(4) -0.005(6)
N6 0.023(5) 0.039(6) 0.028(5) -0.018(5) 0.008(4) -0.011(5)
N7 0.017(5) 0.031(6) 0.025(5) -0.009(4) 0.008(4) 0.000(4)
N8 0.029(5) 0.047(7) 0.012(5) -0.005(4) 0.002(4) -0.009(5)
O1 0.090(8) 0.066(7) 0.094(8) -0.047(6) 0.056(7) -0.043(6)
O2 0.088(7) 0.052(7) 0.041(5) -0.017(5) 0.030(5) -0.022(6)
O3 0.176(13) 0.105(10) 0.038(6) -0.018(6) 0.014(7) -0.055(9)
O4 0.156(14) 0.31(2) 0.134(13) 0.055(14) -0.065(11) -0.184(16)
O5 0.131(11) 0.091(10) 0.104(10) 0.027(8) 0.055(9) 0.024(9)
O6 0.067(6) 0.073(7) 0.042(5) 0.013(5) -0.001(5) -0.034(5)
O7 0.138(11) 0.078(9) 0.092(9) -0.053(7) -0.036(8) 0.021(8)
O8 0.062(7) 0.148(12) 0.119(11) 0.002(9) 0.007(7) -0.055(8)
O9 0.042(5) 0.085(7) 0.030(5) -0.006(5) 0.002(4) -0.007(5)
O10 0.099(9) 0.133(11) 0.037(6) -0.006(6) 0.002(6) -0.012(8)
O11 0.096(17) 0.095(19) 0.094(17) -0.022(14) 0.005(14) -0.023(14)
S1 0.075(3) 0.063(3) 0.051(2) -0.017(2) 0.004(2) 0.005(2)
S2 0.077(3) 0.059(3) 0.057(2) -0.027(2) 0.006(2) -0.001(2)
S3 0.069(3) 0.064(3) 0.056(2) -0.026(2) 0.012(2) -0.012(2)
S4 0.074(3) 0.059(3) 0.049(2) -0.0132(19) -0.006(2) -0.013(2)
S5 0.081(3) 0.164(5) 0.062(3) -0.052(3) 0.027(2) -0.049(3)
S6 0.101(4) 0.142(5) 0.063(3) 0.026(3) -0.013(3) -0.034(4)
S7 0.183(6) 0.120(5) 0.049(3) -0.015(3) 0.001(3) 0.025(4)
S8 0.096(3) 0.054(3) 0.076(3) -0.032(2) 0.045(2) -0.030(2)
S9 0.047(2) 0.085(3) 0.055(2) -0.032(2) 0.0180(18) -0.026(2)
S10 0.099(3) 0.144(5) 0.082(3) -0.075(3) 0.046(3) -0.079(3)
S11 0.076(3) 0.070(3) 0.065(3) -0.012(2) 0.016(2) -0.037(2)
S12 0.070(3) 0.093(3) 0.071(3) -0.029(2) 0.011(2) -0.041(3)
S13 0.125(5) 0.131(5) 0.171(6) -0.058(5) 0.076(4) -0.084(4)
S14 0.085(3) 0.110(4) 0.120(4) -0.060(3) 0.022(3) -0.053(3)
S15 0.120(4) 0.138(5) 0.126(4) -0.092(4) 0.091(4) -0.088(4)
S16 0.047(2) 0.081(3) 0.053(2) -0.036(2) 0.0142(17) -0.026(2)
Cl1 0.044(2) 0.059(2) 0.0398(19) -0.0140(17) 0.0111(15) -0.0137(19)
Cl2 0.058(2) 0.078(3) 0.0386(19) -0.0188(19) 0.0057(17) -0.017(2)
Ni1 0.0268(8) 0.0434(10) 0.0207(8) -0.0140(7) 0.0072(6) -0.0134(7)

loop_
_atom_type_symbol
_atom_type_description
_atom_type_scat_dispersion_real
_atom_type_scat_dispersion_imag
_atom_type_scat_source
C C 0.0033 0.0016 'International Tables Vol C Tables 4.2.6.8 and 6.1.1.4'
H H 0.0000 0.0000 'International Tables Vol C Tables 4.2.6.8 and 6.1.1.4'
N N 0.0061 0.0033 'International Tables Vol C Tables 4.2.6.8 and 6.1.1.4'
O O 0.0106 0.0060 'International Tables Vol C Tables 4.2.6.8 and 6.1.1.4'
S S 0.1246 0.1234 'International Tables Vol C Tables 4.2.6.8 and 6.1.1.4'
Cl Cl 0.1484 0.1585 'International Tables Vol C Tables 4.2.6.8 and 6.1.1.4'
Ni Ni 0.3393 1.1124 'International Tables Vol C Tables 4.2.6.8 and 6.1.1.4'

loop_
_geom_angle_atom_site_label_1
_geom_angle_atom_site_label_2
_geom_angle_atom_site_label_3
_geom_angle
C2 C1 S1 125.3(11)
C2 C1 S2 120.8(12)
S1 C1 S2 113.8(7)
C1 C2 S4 123.5(11)
C1 C2 S3 123.2(12)
S4 C2 S3 113.3(7)
C4 C3 S3 119.8(11)
C4 C3 S5 123.5(12)
S3 C3 S5 116.5(11)
C3 C4 S6 127.5(12)
C3 C4 S4 115.1(11)
S6 C4 S4 117.1(11)
S5 C5 H5A 109.5
S5 C5 H5B 109.5
H5A C5 H5B 109.5
S5 C5 H5C 109.5
H5A C5 H5C 109.5
H5B C5 H5C 109.5
S6 C6 H6A 109.5
S6 C6 H6B 109.5
H6A C6 H6B 109.5
S6 C6 H6C 109.5
H6A C6 H6C 109.5
H6B C6 H6C 109.5
C8 C7 S7 124.0(11)
C8 C7 S1 116.1(11)
S7 C7 S1 119.7(10)
C7 C8 S2 118.2(10)
C7 C8 S8 124.6(12)
S2 C8 S8 117.1(10)
S7 C9 H9A 109.5
S7 C9 H9B 109.5
H9A C9 H9B 109.5
S7 C9 H9C 109.5
H9A C9 H9C 109.5
H9B C9 H9C 109.5
C11 C10 S8 107.1(9)
C11 C10 H10A 110.3
S8 C10 H10A 110.3
C11 C10 H10B 110.3
S8 C10 H10B 110.3
H10A C10 H10B 108.5
O1 C11 N1 124.7(11)
O1 C11 C10 122.5(12)
N1 C11 C10 112.8(12)
C13 C12 N1 118.1(10)
C13 C12 C15 120.1(9)
N1 C12 C15 121.8(10)
C12 C13 C14 120.2(10)
C12 C13 H13 119.9
C14 C13 H13 119.9
N2 C14 C13 119.5(10)
N2 C14 C17 113.2(9)
C13 C14 C17 127.3(10)
C16 C15 C12 116.2(10)
C16 C15 H15 121.9
C12 C15 H15 121.9
N2 C16 C15 123.6(10)
N2 C16 C22 114.1(9)
C15 C16 C22 122.2(10)
N3 C17 C18 120.6(10)
N3 C17 C14 115.9(9)
C18 C17 C14 123.4(9)
C19 C18 C17 118.2(10)
C19 C18 H18 120.9
C17 C18 H18 120.9
C18 C19 C20 122.5(11)
C18 C19 H19 118.7
C20 C19 H19 118.7
C19 C20 C21 116.4(11)
C19 C20 H20 121.8
C21 C20 H20 121.8
N3 C21 C20 121.9(10)
N3 C21 H21 119.0
C20 C21 H21 119.0
C23 C22 N4 121.9(10)
C23 C22 C16 124.8(10)
N4 C22 C16 113.3(9)
C22 C23 C24 119.8(11)
C22 C23 H23 120.1
C24 C23 H23 120.1
C25 C24 C23 118.0(11)
C25 C24 H24 121.0
C23 C24 H24 121.0
C26 C25 C24 119.9(11)
C26 C25 H25 120.0
C24 C25 H25 120.0
N4 C26 C25 122.5(11)
N4 C26 H26 118.7
C25 C26 H26 118.7
C28 C27 S10 122.4(11)
C28 C27 S9 123.1(11)
S10 C27 S9 114.5(7)
C27 C28 S11 124.6(11)
C27 C28 S12 119.1(11)
S11 C28 S12 116.4(7)
C30 C29 S13 122.6(12)
C30 C29 S11 117.3(12)
S13 C29 S11 118.8(9)
C29 C30 S14 123.7(12)
C29 C30 S12 117.0(12)
S14 C30 S12 119.3(10)
S13 C31 H31A 109.5
S13 C31 H31B 109.5
H31A C31 H31B 109.5
S13 C31 H31C 109.5
H31A C31 H31C 109.5
H31B C31 H31C 109.5
S14 C32 H32A 109.5
S14 C32 H32B 109.5
H32A C32 H32B 109.5
S14 C32 H32C 109.5
H32A C32 H32C 109.5
H32B C32 H32C 109.5
C34 C33 S16 121.0(10)
C34 C33 S9 118.8(10)
S16 C33 S9 119.6(8)
C33 C34 S15 125.7(10)
C33 C34 S10 115.7(10)
S15 C34 S10 118.6(7)
S15 C35 H35A 109.5
S15 C35 H35B 109.5
H35A C35 H35B 109.5
S15 C35 H35C 109.5
H35A C35 H35C 109.5
H35B C35 H35C 109.5
C37 C36 S16 115.7(10)
C37 C36 H36A 108.4
S16 C36 H36A 108.4
C37 C36 H36B 108.4
S16 C36 H36B 108.4
H36A C36 H36B 107.4
O2 C37 N5 125.1(12)
O2 C37 C36 123.2(12)
N5 C37 C36 111.7(12)
C41 C38 C39 120.3(10)
C41 C38 N5 122.9(11)
C39 C38 N5 116.6(11)
C38 C39 C40 119.2(12)
C38 C39 H39 120.4
C40 C39 H39 120.4
N6 C40 C39 121.1(11)
N6 C40 C43 113.8(9)
C39 C40 C43 125.1(11)
C38 C41 C42 118.1(11)
C38 C41 H41 120.9
C42 C41 H41 120.9
N6 C42 C41 121.5(11)
N6 C42 C48 113.1(9)
C41 C42 C48 125.2(11)
N7 C43 C44 123.5(10)
N7 C43 C40 113.3(10)
C44 C43 C40 123.1(10)
C45 C44 C43 118.1(11)
C45 C44 H44 121.0
C43 C44 H44 121.0
C44 C45 C46 119.5(13)
C44 C45 H45 120.2
C46 C45 H45 120.2
C47 C46 C45 118.5(12)
C47 C46 H46 120.7
C45 C46 H46 120.7
N7 C47 C46 123.3(12)
N7 C47 H47 118.4
C46 C47 H47 118.4
C49 C48 N8 121.4(10)
C49 C48 C42 124.1(10)
N8 C48 C42 114.5(10)
C48 C49 C50 121.1(11)
C48 C49 H49 119.4
C50 C49 H49 119.4
C49 C50 C51 119.3(13)
C49 C50 H50 120.3
C51 C50 H50 120.3
C50 C51 C52 116.7(12)
C50 C51 H51 121.6
C52 C51 H51 121.6
N8 C52 C51 124.6(11)
N8 C52 H52 117.7
C51 C52 H52 117.7
C11 N1 C12 125.7(10)
C11 N1 H1 117.2
C12 N1 H1 117.2
C16 N2 C14 120.3(9)
C16 N2 Ni1 119.4(7)
C14 N2 Ni1 118.0(7)
C21 N3 C17 120.3(9)
C21 N3 Ni1 126.6(7)
C17 N3 Ni1 112.7(7)
C26 N4 C22 117.7(9)
C26 N4 Ni1 128.2(7)
C22 N4 Ni1 114.1(7)
C37 N5 C38 127.6(11)
C37 N5 H5 116.2
C38 N5 H5 116.2
C42 N6 C40 119.7(9)
C42 N6 Ni1 119.7(7)
C40 N6 Ni1 119.4(7)
C47 N7 C43 117.0(10)
C47 N7 Ni1 127.8(8)
C43 N7 Ni1 115.2(7)
C52 N8 C48 116.8(10)
C52 N8 Ni1 128.8(8)
C48 N8 Ni1 114.2(7)
C1 S1 C7 96.4(7)
C8 S2 C1 95.4(7)
C3 S3 C2 94.9(7)
C4 S4 C2 96.8(7)
C3 S5 C5 102.0(8)
C4 S6 C6 99.7(9)
C7 S7 C9 104.4(9)
C8 S8 C10 98.4(6)
C33 S9 C27 94.0(6)
C27 S10 C34 96.3(6)
C28 S11 C29 94.6(7)
C28 S12 C30 94.4(7)
C31 S13 C29 100.7(9)
C30 S14 C32 103.5(9)
C34 S15 C35 102.1(9)
C33 S16 C36 100.6(6)
O4 Cl1 O5 112.3(12)
O4 Cl1 O6 112.6(8)
O5 Cl1 O6 107.2(7)
O4 Cl1 O3 111.2(10)
O5 Cl1 O3 101.7(9)
O6 Cl1 O3 111.2(6)
O8 Cl2 O7 109.0(9)
O8 Cl2 O10 109.9(8)
O7 Cl2 O10 108.8(8)
O8 Cl2 O9 111.3(7)
O7 Cl2 O9 109.1(6)
O10 Cl2 O9 108.8(6)
N6 Ni1 N2 172.0(4)
N6 Ni1 N8 77.8(4)
N2 Ni1 N8 108.8(4)
N6 Ni1 N4 98.1(3)
N2 Ni1 N4 77.7(3)
N8 Ni1 N4 91.3(3)
N6 Ni1 N7 77.5(4)
N2 Ni1 N7 95.9(4)
N8 Ni1 N7 155.3(3)
N4 Ni1 N7 93.7(3)
N6 Ni1 N3 106.3(3)
N2 Ni1 N3 78.1(3)
N8 Ni1 N3 93.9(4)
N4 Ni1 N3 155.7(3)
N7 Ni1 N3 91.5(3)

loop_
_geom_bond_atom_site_label_1
_geom_bond_atom_site_label_2
_geom_bond_distance
C1 C2 1.316(17)
C1 S1 1.752(15)
C1 S2 1.778(14)
C2 S4 1.767(15)
C2 S3 1.772(14)
C3 C4 1.34(2)
C3 S3 1.743(16)
C3 S5 1.789(15)
C4 S6 1.744(16)
C4 S4 1.752(15)
C5 S5 1.791(15)
C5 H5A 0.9600
C5 H5B 0.9600
C5 H5C 0.9600
C6 S6 1.74(2)
C6 H6A 0.9600
C6 H6B 0.9600
C6 H6C 0.9600
C7 C8 1.35(2)
C7 S7 1.727(15)
C7 S1 1.761(14)
C8 S2 1.749(16)
C8 S8 1.768(14)
C9 S7 1.82(2)
C9 H9A 0.9600
C9 H9B 0.9600
C9 H9C 0.9600
C10 C11 1.524(17)
C10 S8 1.824(13)
C10 H10A 0.9700
C10 H10B 0.9700
C11 O1 1.209(15)
C11 N1 1.389(16)
C12 C13 1.382(15)
C12 N1 1.394(14)
C12 C15 1.402(16)
C13 C14 1.383(14)
C13 H13 0.9300
C14 N2 1.369(13)
C14 C17 1.462(15)
C15 C16 1.401(15)
C15 H15 0.9300
C16 N2 1.318(13)
C16 C22 1.501(15)
C17 N3 1.364(13)
C17 C18 1.412(15)
C18 C19 1.347(15)
C18 H18 0.9300
C19 C20 1.379(16)
C19 H19 0.9300
C20 C21 1.432(16)
C20 H20 0.9300
C21 N3 1.311(13)
C21 H21 0.9300
C22 C23 1.349(15)
C22 N4 1.380(13)
C23 C24 1.392(16)
C23 H23 0.9300
C24 C25 1.373(17)
C24 H24 0.9300
C25 C26 1.373(15)
C25 H25 0.9300
C26 N4 1.326(13)
C26 H26 0.9300
C27 C28 1.330(17)
C27 S10 1.752(13)
C27 S9 1.787(13)
C28 S11 1.737(14)
C28 S12 1.757(15)
C29 C30 1.36(2)
C29 S13 1.736(16)
C29 S11 1.767(15)
C30 S14 1.738(17)
C30 S12 1.763(15)
C31 S13 1.623(17)
C31 H31A 0.9600
C31 H31B 0.9600
C31 H31C 0.9600
C32 S14 1.76(2)
C32 H32A 0.9600
C32 H32B 0.9600
C32 H32C 0.9600
C33 C34 1.368(17)
C33 S16 1.749(13)
C33 S9 1.754(13)
C34 S15 1.731(14)
C34 S10 1.755(14)
C35 S15 1.73(2)
C35 H35A 0.9600
C35 H35B 0.9600
C35 H35C 0.9600
C36 C37 1.522(17)
C36 S16 1.821(13)
C36 H36A 0.9700
C36 H36B 0.9700
C37 O2 1.193(14)
C37 N5 1.363(16)
C38 C41 1.376(16)
C38 C39 1.377(16)
C38 N5 1.397(13)
C39 C40 1.386(14)
C39 H39 0.9300
C40 N6 1.350(14)
C40 C43 1.509(16)
C41 C42 1.399(14)
C41 H41 0.9300
C42 N6 1.348(14)
C42 C48 1.480(15)
C43 N7 1.352(13)
C43 C44 1.378(16)
C44 C45 1.376(17)
C44 H44 0.9300
C45 C46 1.385(17)
C45 H45 0.9300
C46 C47 1.377(17)
C46 H46 0.9300
C47 N7 1.336(13)
C47 H47 0.9300
C48 C49 1.368(16)
C48 N8 1.378(13)
C49 C50 1.380(17)
C49 H49 0.9300
C50 C51 1.396(17)
C50 H50 0.9300
C51 C52 1.399(18)
C51 H51 0.9300
C52 N8 1.355(15)
C52 H52 0.9300
N1 H1 0.8600
N2 Ni1 2.008(8)
N3 Ni1 2.141(9)
N4 Ni1 2.120(8)
N5 H5 0.8600
N6 Ni1 2.002(9)
N7 Ni1 2.139(9)
N8 Ni1 2.107(10)
O3 Cl1 1.437(10)
O4 Cl1 1.352(12)
O5 Cl1 1.403(13)
O6 Cl1 1.422(9)
O7 Cl2 1.435(11)
O8 Cl2 1.403(11)
O9 Cl2 1.451(9)
O10 Cl2 1.438(10)
